data_7249043
loop_
_publ_author_name
'Kulh&#xe1;nek, Ji&#x159;&#xed;'
'Bure&#x161;ov&#xe1;, Zuzana'
'Klikar, Milan'
'Sdralias, Lampros'
'Katsidas, Alexandros'
'Pytela, Old&#x159;ich'
'Pa&#x159;&#xed;k, Patrik'
'R&#x16f;&#x17e;i&#x10d;ka, Ale&#x161;'
'Fakis, Mihalis'
'Bure&#x161;, Filip'

_publ_section_title
;
 Synthesis, photophysics and two-photon absorption of imidazole-centred
 tripodal chromophores.
;
_journal_issue 31
_journal_name_full 'Physical chemistry chemical physics : PCCP'
_journal_page_first 20908
_journal_page_last 20918
_journal_paper_doi 10.1039/d4cp02227k
_journal_volume 26
_journal_year 2024
_chemical_formula_moiety 'C25 H18 N2 O3'
_chemical_formula_sum 'C25 H18 N2 O3'
_chemical_formula_weight 394.41
_space_group_crystal_system monoclinic
_space_group_IT_number 14
_space_group_name_Hall '-P 2yn'
_space_group_name_H-M_alt 'P 1 21/n 1'
_atom_sites_solution_hydrogens geom
_audit_creation_method SHELXL-2019/1
_audit_update_record
;
2024-02-07 deposited with the CCDC.	2024-07-11 downloaded from the CCDC.
;
_cell_angle_alpha 90
_cell_angle_beta 93.315(3)
_cell_angle_gamma 90
_cell_formula_units_Z 4
_cell_length_a 6.3866(5)
_cell_length_b 20.5762(16)
_cell_length_c 14.5475(10)
_cell_measurement_reflns_used 30069
_cell_measurement_temperature 150(2)
_cell_measurement_theta_max 26.5
_cell_measurement_theta_min 1
_cell_volume 1908.5(2)
_computing_structure_refinement 'SHELXL-2019/1 (Sheldrick, 2019)'
_diffrn_ambient_temperature 150(2)
_diffrn_detector_area_resol_mean 10.4167
_diffrn_measured_fraction_theta_full 0.980
_diffrn_measured_fraction_theta_max 0.979
_diffrn_measurement_device_type 'Bruker D8 - Venture'
_diffrn_measurement_method '\f and \w scans to fill the Ewald sphere'
_diffrn_radiation_type MoK\a
_diffrn_radiation_wavelength 0.71073
_diffrn_reflns_av_R_equivalents 0.0662
_diffrn_reflns_av_unetI/netI 0.0375
_diffrn_reflns_Laue_measured_fraction_full 0.980
_diffrn_reflns_Laue_measured_fraction_max 0.979
_diffrn_reflns_limit_h_max 7
_diffrn_reflns_limit_h_min -7
_diffrn_reflns_limit_k_max 25
_diffrn_reflns_limit_k_min -25
_diffrn_reflns_limit_l_max 16
_diffrn_reflns_limit_l_min -17
_diffrn_reflns_number 27014
_diffrn_reflns_point_group_measured_fraction_full 0.980
_diffrn_reflns_point_group_measured_fraction_max 0.979
_diffrn_reflns_theta_full 25.242
_diffrn_reflns_theta_max 25.998
_diffrn_reflns_theta_min 2.426
_diffrn_source 'sealed X-ray tube'
_exptl_absorpt_coefficient_mu 0.091
_exptl_absorpt_correction_T_max 0.7456
_exptl_absorpt_correction_T_min 0.6071
_exptl_absorpt_correction_type multi-scan
_exptl_absorpt_process_details
;
SADABS-2016/2 - Bruker AXS area detector
scaling and absorption correction
Reference: Krause, L., Herbst-Irmer, R., Sheldrick G.M. & Stalke D.,
 J. Appl. Cryst. 48 (2015) 3-10.
;
_exptl_crystal_colour colourless
_exptl_crystal_density_diffrn 1.373
_exptl_crystal_description plate
_exptl_crystal_F_000 824
_exptl_crystal_size_max 0.593
_exptl_crystal_size_mid 0.238
_exptl_crystal_size_min 0.039
_refine_diff_density_max 0.426
_refine_diff_density_min -0.354
_refine_diff_density_rms 0.085
_refine_ls_extinction_method none
_refine_ls_goodness_of_fit_ref 1.258
_refine_ls_hydrogen_treatment constr
_refine_ls_matrix_type full
_refine_ls_number_parameters 272
_refine_ls_number_reflns 3663
_refine_ls_number_restraints 237
_refine_ls_restrained_S_all 1.227
_refine_ls_R_factor_all 0.1093
_refine_ls_R_factor_gt 0.1021
_refine_ls_shift/su_max 0.000
_refine_ls_shift/su_mean 0.000
_refine_ls_structure_factor_coef Fsqd
_refine_ls_weighting_details 'w=1/[\s^2^(Fo^2^)+(0.0242P)^2^+8.7997P] where P=(Fo^2^+2Fc^2^)/3'
_refine_ls_weighting_scheme calc
_refine_ls_wR_factor_gt 0.2150
_refine_ls_wR_factor_ref 0.2177
_reflns_Friedel_coverage 0.000
_reflns_number_gt 3337
_reflns_number_total 3663
_reflns_threshold_expression 'I > 2\s(I)'
_cod_data_source_file d4cp02227k2.cif
_cod_data_source_block shelxl
_cod_depositor_comments 'Adding full bibliography for 7249043.cif.'
_cod_original_sg_symbol_H-M 'P 21/n'
_cod_database_code 7249043
_shelx_shelxl_version_number 2019/1
_shelx_space_group_comment
;
The symmetry employed for this shelxl refinement is uniquely defined
by the following loop, which should always be used as a source of
symmetry information in preference to the above space-group names.
They are only intended as comments.
;
_shelx_estimated_absorpt_t_min 0.948
_shelx_estimated_absorpt_t_max 0.996
_exptl_absorpt_special_details
;
The ratio of minimum to maximum
apparent transmission was 0.814
;

loop_
_space_group_symop_operation_xyz
'x, y, z'
'-x+1/2, y+1/2, -z+1/2'
'-x, -y, -z'
'x-1/2, -y-1/2, z-1/2'

loop_
_atom_site_label
_atom_site_type_symbol
_atom_site_fract_x
_atom_site_fract_y
_atom_site_fract_z
_atom_site_U_iso_or_equiv
_atom_site_adp_type
_atom_site_occupancy
_atom_site_site_symmetry_order
_atom_site_calc_flag
_atom_site_refinement_flags_posn
_atom_site_refinement_flags_adp
_atom_site_refinement_flags_occupancy
_atom_site_disorder_assembly
_atom_site_disorder_group
O1 O -0.2180(9) -0.05194(19) 0.6106(3) 0.0679(15) Uani 1 1 d . . . . .
C1 C 0.0741(6) 0.24783(18) 0.5623(3) 0.0143(8) Uani 1 1 d . . . . .
N1 N -0.0498(5) 0.29505(15) 0.5992(2) 0.0135(7) Uani 1 1 d . . . . .
O2 O 0.8670(5) 0.14307(15) 0.2419(2) 0.0293(8) Uani 1 1 d . . . . .
C2 C 0.2166(6) 0.28122(18) 0.5131(3) 0.0137(8) Uani 1 1 d . . . . .
N2 N 0.1869(5) 0.34692(15) 0.5211(2) 0.0155(7) Uani 1 1 d . . . . .
C5 C 0.0411(6) 0.17761(19) 0.5790(3) 0.0148(8) Uani 1 1 d . . . . .
C4 C -0.2171(6) 0.28249(19) 0.6612(3) 0.0171(8) Uani 1 1 d . . . . .
H4A H -0.351794 0.280105 0.625557 0.026 Uiso 1 1 calc R U . . .
H4B H -0.221498 0.317741 0.706367 0.026 Uiso 1 1 calc R U . . .
H4C H -0.190144 0.241197 0.693328 0.026 Uiso 1 1 calc R U . . .
C3 C 0.0251(6) 0.35369(18) 0.5723(3) 0.0162(8) Uani 1 1 d . . . . .
O3 O -0.0986(5) 0.64929(14) 0.7194(2) 0.0259(7) Uani 1 1 d . . . . .
C9 C 0.1750(8) 0.0736(2) 0.6299(3) 0.0293(10) Uani 1 1 d . . . . .
H9 H 0.287599 0.047280 0.653916 0.035 Uiso 1 1 calc R U . . .
C8 C -0.0188(9) 0.0457(2) 0.6088(3) 0.0303(10) Uani 1 1 d . . . . .
C7 C -0.1849(8) 0.0836(2) 0.5716(3) 0.0290(10) Uani 1 1 d . . . . .
H7 H -0.317618 0.064343 0.556298 0.035 Uiso 1 1 calc R U . . .
C6 C -0.1540(7) 0.1495(2) 0.5573(3) 0.0200(9) Uani 1 1 d . . . . .
H6 H -0.266392 0.175578 0.532530 0.024 Uiso 1 1 calc R U . . .
C10 C 0.2066(7) 0.1394(2) 0.6164(3) 0.0210(9) Uani 1 1 d . . . . .
H10 H 0.339246 0.158481 0.632356 0.025 Uiso 1 1 calc R U . . .
C11 C -0.0522(12) -0.0253(2) 0.6254(4) 0.0494(15) Uani 1 1 d . . . . .
H11 H 0.063591 -0.050519 0.648748 0.059 Uiso 1 1 calc R U . . .
C12 C 0.3811(6) 0.25709(18) 0.4544(3) 0.0125(7) Uani 1 1 d . . . . .
C13 C 0.3743(6) 0.19469(19) 0.4158(3) 0.0158(8) Uani 1 1 d . . . . .
H13 H 0.262193 0.166308 0.428363 0.019 Uiso 1 1 calc R U . . .
C14 C 0.5273(6) 0.17392(19) 0.3599(3) 0.0161(8) Uani 1 1 d . . . . .
H14 H 0.521426 0.131275 0.334886 0.019 Uiso 1 1 calc R U . . .
C15 C 0.6918(6) 0.2156(2) 0.3400(3) 0.0173(8) Uani 1 1 d . . . . .
C16 C 0.7007(6) 0.27772(19) 0.3781(3) 0.0172(8) Uani 1 1 d . . . . .
H16 H 0.812863 0.306051 0.365417 0.021 Uiso 1 1 calc R U . . .
C17 C 0.5465(6) 0.29820(19) 0.4345(3) 0.0167(8) Uani 1 1 d . . . . .
H17 H 0.553204 0.340696 0.460071 0.020 Uiso 1 1 calc R U . . .
C18 C 0.8575(7) 0.1952(2) 0.2800(3) 0.0216(9) Uani 1 1 d . . . . .
H18 H 0.966276 0.225560 0.270424 0.026 Uiso 1 1 calc R U . . .
C19 C -0.0509(6) 0.41799(18) 0.6022(3) 0.0160(8) Uani 1 1 d . . . . .
C20 C 0.0999(6) 0.46780(19) 0.6102(3) 0.0193(9) Uani 1 1 d . . . . .
H20 H 0.239845 0.459244 0.594796 0.023 Uiso 1 1 calc R U . . .
C21 C 0.0467(6) 0.52924(19) 0.6403(3) 0.0189(8) Uani 1 1 d . . . . .
H21 H 0.150145 0.562335 0.647032 0.023 Uiso 1 1 calc R U . . .
C22 C -0.1604(6) 0.54202(19) 0.6605(3) 0.0172(8) Uani 1 1 d . . . . .
C23 C -0.3098(6) 0.4937(2) 0.6494(3) 0.0206(9) Uani 1 1 d . . . . .
H23 H -0.450934 0.502830 0.662153 0.025 Uiso 1 1 calc R U . . .
C24 C -0.2572(7) 0.4317(2) 0.6197(3) 0.0217(9) Uani 1 1 d . . . . .
H24 H -0.361968 0.399052 0.611603 0.026 Uiso 1 1 calc R U . . .
C25 C -0.2187(7) 0.60583(19) 0.6976(3) 0.0190(9) Uani 1 1 d . . . . .
H25 H -0.363502 0.613429 0.704952 0.023 Uiso 1 1 calc R U . . .

loop_
_atom_site_aniso_label
_atom_site_aniso_U_11
_atom_site_aniso_U_22
_atom_site_aniso_U_33
_atom_site_aniso_U_23
_atom_site_aniso_U_13
_atom_site_aniso_U_12
O1 0.121(4) 0.026(2) 0.060(3) -0.0046(19) 0.024(3) -0.037(2)
C1 0.0143(18) 0.0120(16) 0.0167(18) -0.0008(14) 0.0015(14) -0.0005(13)
N1 0.0132(15) 0.0112(15) 0.0166(16) -0.0005(12) 0.0041(12) -0.0011(12)
O2 0.0327(18) 0.0230(16) 0.0334(18) -0.0049(13) 0.0120(14) 0.0026(14)
C2 0.0148(17) 0.0117(16) 0.0144(18) -0.0019(14) -0.0006(14) -0.0020(14)
N2 0.0161(16) 0.0091(15) 0.0220(17) -0.0012(12) 0.0062(13) -0.0006(12)
C5 0.0209(19) 0.0150(17) 0.0089(17) -0.0003(13) 0.0041(14) -0.0023(14)
C4 0.0171(19) 0.0166(19) 0.0183(19) -0.0003(15) 0.0069(15) -0.0031(15)
C3 0.0156(18) 0.0108(17) 0.022(2) -0.0009(14) 0.0017(15) -0.0019(14)
O3 0.0319(17) 0.0165(15) 0.0301(17) -0.0058(12) 0.0076(14) -0.0041(13)
C9 0.044(3) 0.018(2) 0.025(2) 0.0044(17) 0.005(2) 0.0065(18)
C8 0.055(3) 0.014(2) 0.023(2) 0.0012(16) 0.012(2) -0.0020(18)
C7 0.043(3) 0.023(2) 0.022(2) -0.0047(17) 0.0111(19) -0.0135(18)
C6 0.020(2) 0.0206(19) 0.019(2) -0.0018(16) 0.0052(16) -0.0047(15)
C10 0.023(2) 0.0196(19) 0.021(2) 0.0020(16) 0.0018(16) 0.0019(16)
C11 0.098(4) 0.014(2) 0.038(3) 0.001(2) 0.021(3) -0.015(2)
C12 0.0122(17) 0.0143(17) 0.0108(17) -0.0002(14) -0.0011(13) 0.0009(14)
C13 0.0132(18) 0.0147(18) 0.0195(19) 0.0013(15) 0.0009(15) -0.0015(14)
C14 0.0177(18) 0.0143(18) 0.0162(19) -0.0017(15) 0.0012(15) 0.0013(14)
C15 0.0170(19) 0.0173(18) 0.0175(19) 0.0036(15) -0.0001(15) 0.0016(15)
C16 0.0166(19) 0.0146(18) 0.020(2) 0.0032(15) 0.0008(15) -0.0057(15)
C17 0.0183(18) 0.0135(18) 0.0186(19) 0.0012(15) 0.0020(15) -0.0019(14)
C18 0.022(2) 0.020(2) 0.023(2) 0.0031(16) 0.0070(17) -0.0007(16)
C19 0.0198(19) 0.0122(17) 0.0162(19) 0.0006(14) 0.0027(15) -0.0015(14)
C20 0.0141(19) 0.0166(18) 0.028(2) -0.0014(16) 0.0050(16) -0.0012(15)
C21 0.0169(19) 0.0143(18) 0.026(2) 0.0003(16) 0.0024(16) -0.0041(15)
C22 0.0203(19) 0.0130(17) 0.018(2) 0.0010(15) 0.0019(15) 0.0012(14)
C23 0.0124(18) 0.0209(19) 0.029(2) -0.0004(16) 0.0038(16) 0.0014(15)
C24 0.022(2) 0.0168(19) 0.027(2) -0.0028(16) 0.0056(17) -0.0025(16)
C25 0.019(2) 0.0176(19) 0.020(2) 0.0003(15) 0.0062(16) 0.0021(15)

loop_
_atom_type_symbol
_atom_type_description
_atom_type_scat_dispersion_real
_atom_type_scat_dispersion_imag
_atom_type_scat_source
C C 0.0033 0.0016 'International Tables Vol C Tables 4.2.6.8 and 6.1.1.4'
H H 0.0000 0.0000 'International Tables Vol C Tables 4.2.6.8 and 6.1.1.4'
N N 0.0061 0.0033 'International Tables Vol C Tables 4.2.6.8 and 6.1.1.4'
O O 0.0106 0.0060 'International Tables Vol C Tables 4.2.6.8 and 6.1.1.4'

loop_
_geom_angle_atom_site_label_1
_geom_angle_atom_site_label_2
_geom_angle_atom_site_label_3
_geom_angle
_geom_angle_site_symmetry_1
_geom_angle_site_symmetry_3
_geom_angle_publ_flag
C2 C1 N1 105.2(3) . . ?
C2 C1 C5 132.6(4) . . ?
N1 C1 C5 122.2(3) . . ?
C3 N1 C1 107.0(3) . . ?
C3 N1 C4 128.0(3) . . ?
C1 N1 C4 124.8(3) . . ?
N2 C2 C1 110.5(3) . . ?
N2 C2 C12 119.1(3) . . ?
C1 C2 C12 130.4(3) . . ?
C3 N2 C2 105.6(3) . . ?
C6 C5 C10 120.0(4) . . ?
C6 C5 C1 120.1(4) . . ?
C10 C5 C1 119.9(4) . . ?
N1 C4 H4A 109.5 . . ?
N1 C4 H4B 109.5 . . ?
H4A C4 H4B 109.5 . . ?
N1 C4 H4C 109.5 . . ?
H4A C4 H4C 109.5 . . ?
H4B C4 H4C 109.5 . . ?
N2 C3 N1 111.7(3) . . ?
N2 C3 C19 122.8(3) . . ?
N1 C3 C19 125.4(3) . . ?
C8 C9 C10 120.7(4) . . ?
C8 C9 H9 119.7 . . ?
C10 C9 H9 119.7 . . ?
C9 C8 C7 120.2(4) . . ?
C9 C8 C11 120.2(5) . . ?
C7 C8 C11 119.6(5) . . ?
C6 C7 C8 119.4(4) . . ?
C6 C7 H7 120.3 . . ?
C8 C7 H7 120.3 . . ?
C7 C6 C5 120.3(4) . . ?
C7 C6 H6 119.9 . . ?
C5 C6 H6 119.9 . . ?
C9 C10 C5 119.4(4) . . ?
C9 C10 H10 120.3 . . ?
C5 C10 H10 120.3 . . ?
O1 C11 C8 123.3(6) . . ?
O1 C11 H11 118.4 . . ?
C8 C11 H11 118.4 . . ?
C17 C12 C13 118.6(3) . . ?
C17 C12 C2 119.2(3) . . ?
C13 C12 C2 122.2(3) . . ?
C14 C13 C12 121.0(4) . . ?
C14 C13 H13 119.5 . . ?
C12 C13 H13 119.5 . . ?
C13 C14 C15 120.0(4) . . ?
C13 C14 H14 120.0 . . ?
C15 C14 H14 120.0 . . ?
C16 C15 C14 119.6(4) . . ?
C16 C15 C18 118.9(4) . . ?
C14 C15 C18 121.5(4) . . ?
C17 C16 C15 120.1(4) . . ?
C17 C16 H16 120.0 . . ?
C15 C16 H16 120.0 . . ?
C16 C17 C12 120.7(4) . . ?
C16 C17 H17 119.6 . . ?
C12 C17 H17 119.6 . . ?
O2 C18 C15 125.5(4) . . ?
O2 C18 H18 117.2 . . ?
C15 C18 H18 117.2 . . ?
C24 C19 C20 119.4(4) . . ?
C24 C19 C3 124.5(4) . . ?
C20 C19 C3 116.1(4) . . ?
C21 C20 C19 120.7(4) . . ?
C21 C20 H20 119.6 . . ?
C19 C20 H20 119.6 . . ?
C20 C21 C22 119.4(4) . . ?
C20 C21 H21 120.3 . . ?
C22 C21 H21 120.3 . . ?
C23 C22 C21 119.7(4) . . ?
C23 C22 C25 119.8(4) . . ?
C21 C22 C25 120.4(4) . . ?
C22 C23 C24 121.2(4) . . ?
C22 C23 H23 119.4 . . ?
C24 C23 H23 119.4 . . ?
C19 C24 C23 119.4(4) . . ?
C19 C24 H24 120.3 . . ?
C23 C24 H24 120.3 . . ?
O3 C25 C22 125.8(4) . . ?
O3 C25 H25 117.1 . . ?
C22 C25 H25 117.1 . . ?

loop_
_geom_bond_atom_site_label_1
_geom_bond_atom_site_label_2
_geom_bond_distance
_geom_bond_site_symmetry_2
_geom_bond_publ_flag
O1 C11 1.201(8) . ?
C1 C2 1.374(5) . ?
C1 N1 1.381(5) . ?
C1 C5 1.482(5) . ?
N1 C3 1.364(5) . ?
N1 C4 1.460(5) . ?
O2 C18 1.212(5) . ?
C2 N2 1.371(5) . ?
C2 C12 1.478(5) . ?
N2 C3 1.316(5) . ?
C5 C6 1.394(6) . ?
C5 C10 1.402(6) . ?
C4 H4A 0.9800 . ?
C4 H4B 0.9800 . ?
C4 H4C 0.9800 . ?
C3 C19 1.483(5) . ?
O3 C25 1.208(5) . ?
C9 C8 1.382(7) . ?
C9 C10 1.386(6) . ?
C9 H9 0.9500 . ?
C8 C7 1.400(7) . ?
C8 C11 1.498(6) . ?
C7 C6 1.388(6) . ?
C7 H7 0.9500 . ?
C6 H6 0.9500 . ?
C10 H10 0.9500 . ?
C11 H11 0.9500 . ?
C12 C17 1.396(5) . ?
C12 C13 1.401(5) . ?
C13 C14 1.374(5) . ?
C13 H13 0.9500 . ?
C14 C15 1.399(6) . ?
C14 H14 0.9500 . ?
C15 C16 1.393(6) . ?
C15 C18 1.471(6) . ?
C16 C17 1.384(6) . ?
C16 H16 0.9500 . ?
C17 H17 0.9500 . ?
C18 H18 0.9500 . ?
C19 C24 1.386(6) . ?
C19 C20 1.407(5) . ?
C20 C21 1.387(6) . ?
C20 H20 0.9500 . ?
C21 C22 1.397(6) . ?
C21 H21 0.9500 . ?
C22 C23 1.381(6) . ?
C22 C25 1.475(5) . ?
C23 C24 1.394(6) . ?
C23 H23 0.9500 . ?
C24 H24 0.9500 . ?
C25 H25 0.9500 . ?
